data_1552880
loop_
_publ_author_name
'Romanov, Alexander S.'
'Jones, Saul T. E.'
'Gu, Qinying'
'Conaghan, Patrick J.'
'Drummond, Bluebell H.'
'Feng, Jiale'
'Chotard, Florian'
'Buizza, Leonardo'
'Foley, Morgan'
'Linnolahti, Mikko'
'Credgington, Dan'
'Bochmann, Manfred'

_publ_section_title
;
 Carbene metal amide photoemitters: tailoring conformationally flexible
 amides for full color range emissions including white-emitting OLED.
;
_journal_issue 2
_journal_name_full 'Chemical science'
_journal_page_first 435
_journal_page_last 446
_journal_paper_doi 10.1039/c9sc04589a
_journal_volume 11
_journal_year 2020
_chemical_formula_moiety 'C39 H47 Au N2 O, C H2 Cl2'
_chemical_formula_sum 'C40 H49 Au Cl2 N2 O'
_chemical_formula_weight 841.68
_space_group_crystal_system orthorhombic
_space_group_IT_number 61
_space_group_name_Hall '-P 2ac 2ab'
_space_group_name_H-M_alt 'P b c a'
_atom_sites_solution_hydrogens geom
_audit_creation_method SHELXL-2018/3
_audit_update_record
;
2019-04-19 deposited with the CCDC.	2019-11-12 downloaded from the CCDC.
;
_cell_angle_alpha 90
_cell_angle_beta 90
_cell_angle_gamma 90
_cell_formula_units_Z 8
_cell_length_a 10.0502(2)
_cell_length_b 17.6546(3)
_cell_length_c 39.3833(6)
_cell_measurement_reflns_used 22698
_cell_measurement_temperature 140(2)
_cell_measurement_theta_max 32.7370
_cell_measurement_theta_min 3.7100
_cell_volume 6987.9(2)
_computing_cell_refinement
;                                                              
CrysAlisPro, Agilent Technologies,                             
Version 1.171.37.35 (release 13-08-2014 CrysAlis171 .NET)      
(compiled Aug 13 2014,18:06:01)                                
;
_computing_data_collection
;                                                              
CrysAlisPro, Agilent Technologies,                             
Version 1.171.37.35 (release 13-08-2014 CrysAlis171 .NET)      
(compiled Aug 13 2014,18:06:01)                                
;
_computing_data_reduction
;                                                              
CrysAlisPro, Agilent Technologies,                             
Version 1.171.37.35 (release 13-08-2014 CrysAlis171 .NET)      
(compiled Aug 13 2014,18:06:01)                                
;
_computing_structure_refinement 'SHELXL-2018/3 (Sheldrick, 2018)'
_computing_structure_solution 'SHELXS-97 (Sheldrick, 2008)'
_diffrn_ambient_temperature 140(2)
_diffrn_detector_area_resol_mean 16.0050
_diffrn_measured_fraction_theta_full 0.997
_diffrn_measured_fraction_theta_max 0.997
_diffrn_measurement_device_type 'Oxford Diffraction Xcalibur 3/Sapphire3 CCD'
_diffrn_measurement_method 'Thin slice \w scans'
_diffrn_radiation_type MoK\a
_diffrn_radiation_wavelength 0.71073
_diffrn_reflns_av_R_equivalents 0.0528
_diffrn_reflns_av_unetI/netI 0.0275
_diffrn_reflns_Laue_measured_fraction_full 0.997
_diffrn_reflns_Laue_measured_fraction_max 0.997
_diffrn_reflns_limit_h_max 12
_diffrn_reflns_limit_h_min -12
_diffrn_reflns_limit_k_max 21
_diffrn_reflns_limit_k_min -21
_diffrn_reflns_limit_l_max 48
_diffrn_reflns_limit_l_min -48
_diffrn_reflns_number 64151
_diffrn_reflns_point_group_measured_fraction_full 0.997
_diffrn_reflns_point_group_measured_fraction_max 0.997
_diffrn_reflns_theta_full 25.242
_diffrn_reflns_theta_max 26.000
_diffrn_reflns_theta_min 3.115
_diffrn_source 'Enhance (Mo) X-ray Source'
_exptl_absorpt_coefficient_mu 4.398
_exptl_absorpt_correction_T_max 1.00000
_exptl_absorpt_correction_T_min 0.51653
_exptl_absorpt_correction_type multi-scan
_exptl_absorpt_process_details
;                                                         
CrysAlisPro, Agilent Technologies,                        
Version 1.171.37.35 (release 13-08-2014 CrysAlis171 .NET) 
(compiled Aug 13 2014,18:06:01)                           
Empirical absorption correction using spherical harmonics,
 implemented in SCALE3 ABSPACK scaling algorithm.         
;
_exptl_crystal_colour red
_exptl_crystal_density_diffrn 1.600
_exptl_crystal_density_meas ?
_exptl_crystal_density_method 'not measured'
_exptl_crystal_description prism
_exptl_crystal_F_000 3392
_exptl_crystal_preparation Luminescent
_exptl_crystal_recrystallization_method 'Re-crystallisation from solvent: CH2Cl2 and hexane'
_exptl_crystal_size_max 0.330
_exptl_crystal_size_mid 0.190
_exptl_crystal_size_min 0.160
_refine_diff_density_max 2.305
_refine_diff_density_min -4.037
_refine_diff_density_rms 0.149
_refine_ls_extinction_method none
_refine_ls_goodness_of_fit_ref 1.461
_refine_ls_hydrogen_treatment constr
_refine_ls_matrix_type full
_refine_ls_number_parameters 421
_refine_ls_number_reflns 6853
_refine_ls_number_restraints 0
_refine_ls_restrained_S_all 1.461
_refine_ls_R_factor_all 0.0706
_refine_ls_R_factor_gt 0.0652
_refine_ls_shift/su_max 0.001
_refine_ls_shift/su_mean 0.000
_refine_ls_structure_factor_coef Fsqd
_refine_ls_weighting_details 'w=1/[\s^2^(Fo^2^)+(0.0100P)^2^+70.0000P] where P=(Fo^2^+2Fc^2^)/3'
_refine_ls_weighting_scheme calc
_refine_ls_wR_factor_gt 0.1031
_refine_ls_wR_factor_ref 0.1048
_reflns_Friedel_coverage 0.000
_reflns_number_gt 6212
_reflns_number_total 6853
_reflns_threshold_expression 'I > 2\s(I)'
_cod_data_source_file c9sc04589a2.cif
_cod_data_source_block a_CCDC2
_cod_depositor_comments
;
The following automatic conversions were performed:

data item '_exptl_crystal_density_meas' value 'not measured' was
changed to '?' -- the value is perceived as not measured.

Automatic conversion script
Id: cif_fix_values 6909 2019-04-08 15:41:33Z antanas 

 Adding full bibliography for 1552876--1552882.cif.

 Adding full bibliography for 1552876--1552882.cif.
;
_cod_database_code 1552880
_shelx_shelxl_version_number 2018/3
_shelx_space_group_comment
;
The symmetry employed for this shelxl refinement is uniquely defined
by the following loop, which should always be used as a source of
symmetry information in preference to the above space-group names.
They are only intended as comments.
;
_shelx_estimated_absorpt_t_min 0.325
_shelx_estimated_absorpt_t_max 0.540

loop_
_space_group_symop_operation_xyz
'x, y, z'
'-x+1/2, -y, z+1/2'
'-x, y+1/2, -z+1/2'
'x+1/2, -y+1/2, -z'
'-x, -y, -z'
'x-1/2, y, -z-1/2'
'x, -y-1/2, z-1/2'
'-x-1/2, y-1/2, z'

loop_
_atom_site_label
_atom_site_type_symbol
_atom_site_fract_x
_atom_site_fract_y
_atom_site_fract_z
_atom_site_U_iso_or_equiv
_atom_site_adp_type
_atom_site_occupancy
_atom_site_site_symmetry_order
_atom_site_calc_flag
_atom_site_refinement_flags_posn
_atom_site_refinement_flags_adp
Au1 Au 0.91287(2) 0.87489(2) 0.11692(2) 0.01229(8) Uani 1 1 d . .
N1 N 0.7586(5) 0.9825(3) 0.15457(14) 0.0090(11) Uani 1 1 d . .
N2 N 1.0277(6) 0.7809(3) 0.11129(15) 0.0150(12) Uani 1 1 d . .
C10 C 0.6737(6) 0.8696(4) 0.18483(17) 0.0143(13) Uani 1 1 d . .
C13 C 0.4273(7) 0.8519(4) 0.1726(2) 0.0230(17) Uani 1 1 d . .
H13A H 0.410115 0.898768 0.184172 0.034 Uiso 1 1 calc R U
H13B H 0.419641 0.810621 0.188319 0.034 Uiso 1 1 calc R U
H13C H 0.363926 0.845499 0.154586 0.034 Uiso 1 1 calc R U
C28 C 1.0858(6) 0.7453(4) 0.13925(17) 0.0120(14) Uani 1 1 d . .
C18 C 0.8453(8) 1.1332(4) 0.05888(18) 0.0218(16) Uani 1 1 d . .
H18A H 0.810556 1.171669 0.074082 0.026 Uiso 1 1 calc R U
H18B H 0.919966 1.154799 0.046604 0.026 Uiso 1 1 calc R U
C7 C 0.8799(7) 0.8837(4) 0.23231(18) 0.0195(15) Uani 1 1 d . .
H7A H 0.948819 0.887581 0.247973 0.023 Uiso 1 1 calc R U
C11 C 0.5690(7) 0.8534(4) 0.15766(16) 0.0124(13) Uani 1 1 d . .
H11A H 0.573423 0.893331 0.140414 0.015 Uiso 1 1 calc R U
C17 C 0.8925(7) 1.0640(4) 0.07966(17) 0.0142(14) Uani 1 1 d . .
H17A H 0.963906 1.079604 0.095104 0.017 Uiso 1 1 calc R U
C24 C 0.6180(7) 1.0764(4) 0.0533(2) 0.0204(16) Uani 1 1 d . .
H24A H 0.549783 1.060249 0.037436 0.025 Uiso 1 1 calc R U
H24B H 0.580185 1.115104 0.067897 0.025 Uiso 1 1 calc R U
C1 C 0.8086(6) 0.9692(4) 0.12443(17) 0.0118(13) Uani 1 1 d . .
C4 C 0.6829(7) 1.0561(4) 0.15874(17) 0.0127(14) Uani 1 1 d . .
C5 C 0.7683(7) 0.9282(4) 0.18227(17) 0.0118(13) Uani 1 1 d . .
C39 C 1.0682(7) 0.7547(4) 0.07931(18) 0.0142(14) Uani 1 1 d . .
C6 C 0.8743(7) 0.9345(4) 0.20517(18) 0.0139(14) Uani 1 1 d . .
C2 C 0.7730(7) 1.0341(4) 0.10071(17) 0.0117(13) Uani 1 1 d . .
C12 C 0.5978(8) 0.7774(4) 0.1406(2) 0.0216(16) Uani 1 1 d . .
H12A H 0.686761 0.777578 0.131759 0.032 Uiso 1 1 calc R U
H12B H 0.535791 0.769398 0.122442 0.032 Uiso 1 1 calc R U
H12C H 0.588967 0.737412 0.157007 0.032 Uiso 1 1 calc R U
C25 C 0.6642(7) 1.0083(4) 0.07492(18) 0.0145(14) Uani 1 1 d . .
H25A H 0.588112 0.987392 0.087315 0.017 Uiso 1 1 calc R U
C29 C 1.0366(7) 0.7542(4) 0.17177(19) 0.0170(15) Uani 1 1 d . .
H29A H 0.961388 0.784058 0.175070 0.020 Uiso 1 1 calc R U
C30 C 1.0960(8) 0.7200(4) 0.1996(2) 0.0238(17) Uani 1 1 d . .
H30A H 1.061382 0.727721 0.221273 0.029 Uiso 1 1 calc R U
C21 C 0.8365(7) 0.9805(4) 0.02996(18) 0.0183(15) Uani 1 1 d . .
H21A H 0.871120 0.941813 0.014447 0.022 Uiso 1 1 calc R U
C9 C 0.6844(7) 0.8208(4) 0.21254(18) 0.0169(15) Uani 1 1 d . .
H9A H 0.621882 0.782381 0.215114 0.020 Uiso 1 1 calc R U
C14 C 0.9877(7) 0.9917(4) 0.2012(2) 0.0199(16) Uani 1 1 d . .
H14A H 0.963411 1.027331 0.183175 0.024 Uiso 1 1 calc R U
C22 C 0.9463(7) 1.0048(4) 0.05478(18) 0.0157(14) Uani 1 1 d . .
H22A H 0.978053 0.960991 0.067257 0.019 Uiso 1 1 calc R U
H22B H 1.020646 1.025890 0.042224 0.019 Uiso 1 1 calc R U
C3 C 0.7236(8) 1.0957(4) 0.12583(17) 0.0166(15) Uani 1 1 d . .
H3A H 0.794011 1.131939 0.130270 0.020 Uiso 1 1 calc R U
H3B H 0.648287 1.122528 0.116251 0.020 Uiso 1 1 calc R U
C23 C 0.7183(7) 0.9483(4) 0.04993(17) 0.0145(14) Uani 1 1 d . .
H23A H 0.746269 0.903740 0.062409 0.017 Uiso 1 1 calc R U
H23B H 0.648429 0.933459 0.034300 0.017 Uiso 1 1 calc R U
C38 C 1.0000(8) 0.7740(4) 0.0497(2) 0.0209(16) Uani 1 1 d . .
H38A H 0.924585 0.804315 0.051150 0.025 Uiso 1 1 calc R U
C27 C 0.5341(7) 1.0407(4) 0.1606(2) 0.0192(15) Uani 1 1 d . .
H27A H 0.515592 1.008935 0.179863 0.029 Uiso 1 1 calc R U
H27B H 0.505614 1.015706 0.140255 0.029 Uiso 1 1 calc R U
H27C H 0.487084 1.087755 0.163036 0.029 Uiso 1 1 calc R U
C15 C 1.1163(7) 0.9513(4) 0.1907(2) 0.0254(17) Uani 1 1 d . .
H15A H 1.186727 0.987734 0.188604 0.038 Uiso 1 1 calc R U
H15B H 1.103052 0.926436 0.169278 0.038 Uiso 1 1 calc R U
H15C H 1.139611 0.914457 0.207601 0.038 Uiso 1 1 calc R U
C26 C 0.7255(8) 1.1001(4) 0.19008(18) 0.0187(15) Uani 1 1 d . .
H26A H 0.818936 1.111108 0.188718 0.028 Uiso 1 1 calc R U
H26B H 0.708178 1.070437 0.210007 0.028 Uiso 1 1 calc R U
H26C H 0.676384 1.146694 0.191296 0.028 Uiso 1 1 calc R U
C8 C 0.7849(8) 0.8277(4) 0.23632(19) 0.0209(16) Uani 1 1 d . .
H8A H 0.788618 0.795006 0.254817 0.025 Uiso 1 1 calc R U
Cl1 Cl 0.4096(2) 0.86341(13) 0.06585(7) 0.0444(6) Uani 1 1 d . .
Cl2 Cl 0.2766(2) 0.99862(14) 0.09176(7) 0.0434(6) Uani 1 1 d . .
O1 O 1.2559(5) 0.6879(3) 0.10404(16) 0.0284(13) Uani 1 1 d . .
C33 C 1.1979(7) 0.6982(4) 0.1355(2) 0.0200(16) Uani 1 1 d . .
C37 C 1.0421(9) 0.7492(4) 0.0181(2) 0.0263(18) Uani 1 1 d . .
H37A H 0.995049 0.762916 -0.001297 0.032 Uiso 1 1 calc R U
C34 C 1.1796(7) 0.7082(4) 0.0758(2) 0.0208(16) Uani 1 1 d . .
C20 C 0.7907(8) 1.0497(4) 0.00961(19) 0.0237(17) Uani 1 1 d . .
H20A H 0.864923 1.070357 -0.003123 0.028 Uiso 1 1 calc R U
H20B H 0.721975 1.034943 -0.006363 0.028 Uiso 1 1 calc R U
C35 C 1.2220(9) 0.6829(4) 0.0445(2) 0.0282(19) Uani 1 1 d . .
H35A H 1.296232 0.651614 0.042966 0.034 Uiso 1 1 calc R U
C31 C 1.2069(8) 0.6743(4) 0.1952(2) 0.0281(19) Uani 1 1 d . .
H31A H 1.247245 0.651192 0.213812 0.034 Uiso 1 1 calc R U
C19 C 0.7369(8) 1.1091(4) 0.03374(19) 0.0222(17) Uani 1 1 d . .
H19A H 0.707738 1.153354 0.020691 0.027 Uiso 1 1 calc R U
C32 C 1.2569(8) 0.6635(4) 0.1628(2) 0.0259(19) Uani 1 1 d . .
H32A H 1.330715 0.632611 0.159481 0.031 Uiso 1 1 calc R U
C1S C 0.2606(8) 0.9025(5) 0.0808(2) 0.0282(19) Uani 1 1 d . .
H1SA H 0.231403 0.874266 0.100586 0.034 Uiso 1 1 calc R U
H1SB H 0.192827 0.897390 0.063435 0.034 Uiso 1 1 calc R U
C16 C 1.0100(9) 1.0368(5) 0.2339(2) 0.0304(19) Uani 1 1 d . .
H16A H 0.926391 1.056077 0.241888 0.046 Uiso 1 1 calc R U
H16B H 1.069312 1.078186 0.229396 0.046 Uiso 1 1 calc R U
H16C H 1.048211 1.004325 0.250825 0.046 Uiso 1 1 calc R U
C36 C 1.1537(9) 0.7040(4) 0.0154(2) 0.033(2) Uani 1 1 d . .
H36A H 1.182975 0.687821 -0.005848 0.040 Uiso 1 1 calc R U

loop_
_atom_site_aniso_label
_atom_site_aniso_U_11
_atom_site_aniso_U_22
_atom_site_aniso_U_33
_atom_site_aniso_U_23
_atom_site_aniso_U_13
_atom_site_aniso_U_12
Au1 0.01411(13) 0.01068(12) 0.01209(13) 0.00128(11) 0.00278(9) 0.00310(10)
N1 0.012(3) 0.008(3) 0.007(3) 0.001(2) 0.002(2) 0.000(2)
N2 0.018(3) 0.016(3) 0.011(3) 0.001(2) 0.004(2) 0.004(2)
C10 0.012(3) 0.013(3) 0.018(3) -0.005(3) 0.003(3) 0.003(3)
C13 0.017(4) 0.024(4) 0.028(4) -0.003(3) -0.003(3) -0.004(3)
C28 0.016(3) 0.011(3) 0.009(4) 0.001(3) -0.001(3) -0.002(3)
C18 0.030(4) 0.017(4) 0.019(4) 0.008(3) 0.007(3) -0.001(3)
C7 0.019(3) 0.025(4) 0.015(3) 0.003(3) -0.002(3) -0.001(3)
C11 0.021(3) 0.012(3) 0.004(3) 0.001(2) 0.001(3) -0.001(3)
C17 0.020(3) 0.018(3) 0.005(3) 0.003(3) 0.004(3) -0.003(3)
C24 0.020(4) 0.022(4) 0.019(4) 0.002(3) -0.003(3) 0.006(3)
C1 0.011(3) 0.014(3) 0.011(3) -0.001(3) 0.002(3) -0.002(3)
C4 0.019(3) 0.011(3) 0.008(3) -0.001(3) 0.002(3) 0.006(3)
C5 0.013(3) 0.013(3) 0.010(3) 0.001(3) 0.004(3) 0.002(3)
C39 0.023(4) 0.010(3) 0.010(3) 0.001(3) 0.007(3) -0.002(3)
C6 0.014(3) 0.017(3) 0.012(4) 0.002(3) 0.006(3) 0.000(3)
C2 0.017(3) 0.011(3) 0.007(3) 0.000(3) 0.002(3) 0.001(3)
C12 0.025(4) 0.018(3) 0.022(4) -0.002(3) 0.002(3) 0.000(3)
C25 0.014(3) 0.015(3) 0.014(4) 0.000(3) 0.001(3) 0.002(3)
C29 0.022(4) 0.015(3) 0.014(4) 0.001(3) -0.002(3) -0.002(3)
C30 0.033(4) 0.019(4) 0.020(4) 0.004(3) -0.010(3) -0.007(3)
C21 0.022(4) 0.023(4) 0.010(3) 0.001(3) 0.005(3) 0.006(3)
C9 0.019(3) 0.019(3) 0.013(4) 0.006(3) -0.002(3) -0.003(3)
C14 0.018(4) 0.020(4) 0.021(4) 0.001(3) -0.003(3) -0.005(3)
C22 0.013(3) 0.024(4) 0.011(3) 0.003(3) 0.007(3) 0.003(3)
C3 0.028(4) 0.009(3) 0.013(4) -0.001(3) 0.005(3) 0.002(3)
C23 0.018(3) 0.021(3) 0.004(3) -0.001(3) -0.002(3) 0.002(3)
C38 0.026(4) 0.015(3) 0.022(4) 0.001(3) 0.009(3) -0.002(3)
C27 0.020(4) 0.014(3) 0.023(4) 0.001(3) -0.001(3) 0.004(3)
C15 0.016(4) 0.028(4) 0.032(5) 0.006(4) -0.001(3) -0.002(3)
C26 0.025(4) 0.014(3) 0.017(4) -0.004(3) 0.004(3) 0.001(3)
C8 0.026(4) 0.025(4) 0.012(4) 0.009(3) 0.004(3) 0.002(3)
Cl1 0.0272(11) 0.0337(12) 0.0722(18) -0.0023(12) -0.0034(11) -0.0048(9)
Cl2 0.0328(12) 0.0388(12) 0.0586(16) -0.0086(11) -0.0131(11) -0.0046(10)
O1 0.020(3) 0.029(3) 0.036(4) 0.003(3) 0.005(3) 0.010(2)
C33 0.016(4) 0.014(3) 0.030(4) -0.002(3) -0.001(3) -0.002(3)
C37 0.045(5) 0.019(4) 0.015(4) -0.001(3) 0.008(4) -0.008(4)
C34 0.018(4) 0.014(3) 0.030(4) -0.001(3) 0.008(3) -0.003(3)
C20 0.027(4) 0.034(4) 0.010(4) 0.005(3) 0.001(3) 0.006(3)
C35 0.031(4) 0.017(4) 0.037(5) -0.005(3) 0.017(4) 0.000(3)
C31 0.034(5) 0.017(4) 0.033(5) 0.006(3) -0.021(4) -0.003(3)
C19 0.032(4) 0.019(4) 0.016(3) 0.010(3) 0.003(3) 0.007(3)
C32 0.019(4) 0.013(4) 0.045(6) 0.000(3) -0.012(4) 0.001(3)
C1S 0.024(4) 0.036(4) 0.025(4) 0.007(4) -0.004(3) -0.014(3)
C16 0.032(5) 0.038(5) 0.021(4) -0.004(4) -0.004(4) -0.013(4)
C36 0.046(5) 0.021(4) 0.032(5) -0.012(4) 0.022(4) -0.011(4)

loop_
_atom_type_symbol
_atom_type_description
_atom_type_scat_dispersion_real
_atom_type_scat_dispersion_imag
_atom_type_scat_source
C C 0.0033 0.0016 'International Tables Vol C Tables 4.2.6.8 and 6.1.1.4'
H H 0.0000 0.0000 'International Tables Vol C Tables 4.2.6.8 and 6.1.1.4'
N N 0.0061 0.0033 'International Tables Vol C Tables 4.2.6.8 and 6.1.1.4'
O O 0.0106 0.0060 'International Tables Vol C Tables 4.2.6.8 and 6.1.1.4'
Au Au -2.0133 8.8022 'International Tables Vol C Tables 4.2.6.8 and 6.1.1.4'
Cl Cl 0.1484 0.1585 'International Tables Vol C Tables 4.2.6.8 and 6.1.1.4'

loop_
_geom_angle_atom_site_label_1
_geom_angle_atom_site_label_2
_geom_angle_atom_site_label_3
_geom_angle
C1 Au1 N2 176.5(3)
C1 N1 C5 122.4(5)
C1 N1 C4 116.4(5)
C5 N1 C4 121.2(5)
C28 N2 C39 116.0(6)
C28 N2 Au1 121.2(5)
C39 N2 Au1 122.1(4)
C9 C10 C5 117.2(6)
C9 C10 C11 119.0(6)
C5 C10 C11 123.6(6)
C11 C13 H13A 109.5
C11 C13 H13B 109.5
H13A C13 H13B 109.5
C11 C13 H13C 109.5
H13A C13 H13C 109.5
H13B C13 H13C 109.5
C29 C28 N2 122.0(6)
C29 C28 C33 116.8(6)
N2 C28 C33 121.2(6)
C19 C18 C17 109.9(6)
C19 C18 H18A 109.7
C17 C18 H18A 109.7
C19 C18 H18B 109.7
C17 C18 H18B 109.7
H18A C18 H18B 108.2
C8 C7 C6 121.2(7)
C8 C7 H7A 119.4
C6 C7 H7A 119.4
C10 C11 C12 110.0(6)
C10 C11 C13 111.9(6)
C12 C11 C13 109.2(6)
C10 C11 H11A 108.6
C12 C11 H11A 108.6
C13 C11 H11A 108.6
C22 C17 C18 108.0(6)
C22 C17 C2 112.5(6)
C18 C17 C2 108.3(6)
C22 C17 H17A 109.3
C18 C17 H17A 109.3
C2 C17 H17A 109.3
C19 C24 C25 109.5(6)
C19 C24 H24A 109.8
C25 C24 H24A 109.8
C19 C24 H24B 109.8
C25 C24 H24B 109.8
H24A C24 H24B 108.2
N1 C1 C2 109.4(5)
N1 C1 Au1 119.1(5)
C2 C1 Au1 131.5(5)
N1 C4 C26 112.7(6)
N1 C4 C27 110.2(5)
C26 C4 C27 109.2(6)
N1 C4 C3 99.5(5)
C26 C4 C3 112.3(6)
C27 C4 C3 112.8(6)
C6 C5 C10 121.7(6)
C6 C5 N1 118.8(6)
C10 C5 N1 119.5(6)
C34 C39 C38 117.0(7)
C34 C39 N2 121.1(7)
C38 C39 N2 121.9(6)
C7 C6 C5 118.2(6)
C7 C6 C14 118.1(6)
C5 C6 C14 123.6(6)
C1 C2 C3 102.2(5)
C1 C2 C17 113.7(6)
C3 C2 C17 110.5(5)
C1 C2 C25 110.2(5)
C3 C2 C25 113.3(6)
C17 C2 C25 107.1(5)
C11 C12 H12A 109.5
C11 C12 H12B 109.5
H12A C12 H12B 109.5
C11 C12 H12C 109.5
H12A C12 H12C 109.5
H12B C12 H12C 109.5
C23 C25 C24 106.7(6)
C23 C25 C2 111.6(5)
C24 C25 C2 110.1(6)
C23 C25 H25A 109.5
C24 C25 H25A 109.5
C2 C25 H25A 109.5
C28 C29 C30 121.9(7)
C28 C29 H29A 119.0
C30 C29 H29A 119.0
C31 C30 C29 120.0(8)
C31 C30 H30A 120.0
C29 C30 H30A 120.0
C20 C21 C23 109.3(6)
C20 C21 C22 109.0(6)
C23 C21 C22 109.5(6)
C20 C21 H21A 109.7
C23 C21 H21A 109.7
C22 C21 H21A 109.7
C8 C9 C10 122.1(7)
C8 C9 H9A 118.9
C10 C9 H9A 118.9
C16 C14 C6 111.5(6)
C16 C14 C15 110.2(6)
C6 C14 C15 110.4(6)
C16 C14 H14A 108.2
C6 C14 H14A 108.2
C15 C14 H14A 108.2
C17 C22 C21 110.1(6)
C17 C22 H22A 109.6
C21 C22 H22A 109.6
C17 C22 H22B 109.6
C21 C22 H22B 109.6
H22A C22 H22B 108.1
C4 C3 C2 107.9(5)
C4 C3 H3A 110.1
C2 C3 H3A 110.1
C4 C3 H3B 110.1
C2 C3 H3B 110.1
H3A C3 H3B 108.4
C21 C23 C25 110.2(6)
C21 C23 H23A 109.6
C25 C23 H23A 109.6
C21 C23 H23B 109.6
C25 C23 H23B 109.6
H23A C23 H23B 108.1
C37 C38 C39 121.6(7)
C37 C38 H38A 119.2
C39 C38 H38A 119.2
C4 C27 H27A 109.5
C4 C27 H27B 109.5
H27A C27 H27B 109.5
C4 C27 H27C 109.5
H27A C27 H27C 109.5
H27B C27 H27C 109.5
C14 C15 H15A 109.5
C14 C15 H15B 109.5
H15A C15 H15B 109.5
C14 C15 H15C 109.5
H15A C15 H15C 109.5
H15B C15 H15C 109.5
C4 C26 H26A 109.5
C4 C26 H26B 109.5
H26A C26 H26B 109.5
C4 C26 H26C 109.5
H26A C26 H26C 109.5
H26B C26 H26C 109.5
C9 C8 C7 119.3(7)
C9 C8 H8A 120.3
C7 C8 H8A 120.3
C33 O1 C34 116.7(6)
C32 C33 O1 117.5(7)
C32 C33 C28 121.9(8)
O1 C33 C28 120.6(7)
C36 C37 C38 120.1(8)
C36 C37 H37A 120.0
C38 C37 H37A 120.0
C35 C34 C39 121.9(8)
C35 C34 O1 117.3(7)
C39 C34 O1 120.8(7)
C19 C20 C21 109.4(6)
C19 C20 H20A 109.8
C21 C20 H20A 109.8
C19 C20 H20B 109.8
C21 C20 H20B 109.8
H20A C20 H20B 108.3
C34 C35 C36 120.0(8)
C34 C35 H35A 120.0
C36 C35 H35A 120.0
C32 C31 C30 119.1(7)
C32 C31 H31A 120.5
C30 C31 H31A 120.5
C20 C19 C18 110.1(6)
C20 C19 C24 109.4(6)
C18 C19 C24 109.5(6)
C20 C19 H19A 109.2
C18 C19 H19A 109.2
C24 C19 H19A 109.2
C33 C32 C31 120.3(7)
C33 C32 H32A 119.9
C31 C32 H32A 119.9
Cl1 C1S Cl2 112.6(4)
Cl1 C1S H1SA 109.1
Cl2 C1S H1SA 109.1
Cl1 C1S H1SB 109.1
Cl2 C1S H1SB 109.1
H1SA C1S H1SB 107.8
C14 C16 H16A 109.5
C14 C16 H16B 109.5
H16A C16 H16B 109.5
C14 C16 H16C 109.5
H16A C16 H16C 109.5
H16B C16 H16C 109.5
C37 C36 C35 119.5(8)
C37 C36 H36A 120.3
C35 C36 H36A 120.3

loop_
_geom_bond_atom_site_label_1
_geom_bond_atom_site_label_2
_geom_bond_distance
Au1 C1 1.989(6)
Au1 N2 2.033(6)
N1 C1 1.310(8)
N1 C5 1.455(8)
N1 C4 1.515(8)
N2 C28 1.396(9)
N2 C39 1.402(9)
C10 C9 1.395(10)
C10 C5 1.409(9)
C10 C11 1.528(9)
C13 C11 1.540(10)
C13 H13A 0.9600
C13 H13B 0.9600
C13 H13C 0.9600
C28 C29 1.382(10)
C28 C33 1.408(10)
C18 C19 1.533(11)
C18 C17 1.546(9)
C18 H18A 0.9700
C18 H18B 0.9700
C7 C8 1.384(10)
C7 C6 1.396(10)
C7 H7A 0.9300
C11 C12 1.528(9)
C11 H11A 0.9800
C17 C22 1.531(9)
C17 C2 1.552(9)
C17 H17A 0.9800
C24 C19 1.534(10)
C24 C25 1.545(9)
C24 H24A 0.9700
C24 H24B 0.9700
C1 C2 1.521(9)
C4 C26 1.520(9)
C4 C27 1.523(10)
C4 C3 1.528(9)
C5 C6 1.400(10)
C39 C34 1.396(10)
C39 C38 1.396(11)
C6 C14 1.531(9)
C2 C3 1.552(9)
C2 C25 1.560(9)
C12 H12A 0.9600
C12 H12B 0.9600
C12 H12C 0.9600
C25 C23 1.545(9)
C25 H25A 0.9800
C29 C30 1.388(10)
C29 H29A 0.9300
C30 C31 1.388(12)
C30 H30A 0.9300
C21 C20 1.532(10)
C21 C23 1.534(10)
C21 C22 1.536(10)
C21 H21A 0.9800
C9 C8 1.383(10)
C9 H9A 0.9300
C14 C16 1.529(11)
C14 C15 1.533(10)
C14 H14A 0.9800
C22 H22A 0.9700
C22 H22B 0.9700
C3 H3A 0.9700
C3 H3B 0.9700
C23 H23A 0.9700
C23 H23B 0.9700
C38 C37 1.385(11)
C38 H38A 0.9300
C27 H27A 0.9600
C27 H27B 0.9600
C27 H27C 0.9600
C15 H15A 0.9600
C15 H15B 0.9600
C15 H15C 0.9600
C26 H26A 0.9600
C26 H26B 0.9600
C26 H26C 0.9600
C8 H8A 0.9300
Cl1 C1S 1.751(9)
Cl2 C1S 1.758(9)
O1 C33 1.382(10)
O1 C34 1.398(10)
C33 C32 1.371(11)
C37 C36 1.381(12)
C37 H37A 0.9300
C34 C35 1.377(11)
C20 C19 1.515(10)
C20 H20A 0.9700
C20 H20B 0.9700
C35 C36 1.390(13)
C35 H35A 0.9300
C31 C32 1.387(12)
C31 H31A 0.9300
C19 H19A 0.9800
C32 H32A 0.9300
C1S H1SA 0.9700
C1S H1SB 0.9700
C16 H16A 0.9600
C16 H16B 0.9600
C16 H16C 0.9600
C36 H36A 0.9300

loop_
_geom_torsion_atom_site_label_1
_geom_torsion_atom_site_label_2
_geom_torsion_atom_site_label_3
_geom_torsion_atom_site_label_4
_geom_torsion
C39 N2 C28 C29 -166.6(6)
Au1 N2 C28 C29 22.1(9)
C39 N2 C28 C33 13.1(9)
Au1 N2 C28 C33 -158.2(5)
C9 C10 C11 C12 -62.5(8)
C5 C10 C11 C12 112.2(7)
C9 C10 C11 C13 59.0(8)
C5 C10 C11 C13 -126.3(7)
C19 C18 C17 C22 59.2(7)
C19 C18 C17 C2 -62.9(7)
C5 N1 C1 C2 175.9(6)
C4 N1 C1 C2 -0.9(8)
C5 N1 C1 Au1 -4.5(8)
C4 N1 C1 Au1 178.7(4)
C1 N1 C4 C26 -131.5(6)
C5 N1 C4 C26 51.6(8)
C1 N1 C4 C27 106.3(7)
C5 N1 C4 C27 -70.5(8)
C1 N1 C4 C3 -12.3(7)
C5 N1 C4 C3 170.8(6)
C9 C10 C5 C6 4.2(10)
C11 C10 C5 C6 -170.6(6)
C9 C10 C5 N1 -177.6(6)
C11 C10 C5 N1 7.5(10)
C1 N1 C5 C6 93.7(8)
C4 N1 C5 C6 -89.6(8)
C1 N1 C5 C10 -84.5(8)
C4 N1 C5 C10 92.2(8)
C28 N2 C39 C34 -13.3(9)
Au1 N2 C39 C34 157.8(5)
C28 N2 C39 C38 167.0(6)
Au1 N2 C39 C38 -21.8(9)
C8 C7 C6 C5 1.0(11)
C8 C7 C6 C14 -176.3(7)
C10 C5 C6 C7 -4.0(10)
N1 C5 C6 C7 177.8(6)
C10 C5 C6 C14 173.1(6)
N1 C5 C6 C14 -5.0(10)
N1 C1 C2 C3 13.7(7)
Au1 C1 C2 C3 -165.9(5)
N1 C1 C2 C17 132.8(6)
Au1 C1 C2 C17 -46.8(8)
N1 C1 C2 C25 -107.0(6)
Au1 C1 C2 C25 73.4(7)
C22 C17 C2 C1 64.9(8)
C18 C17 C2 C1 -175.7(6)
C22 C17 C2 C3 179.2(6)
C18 C17 C2 C3 -61.5(7)
C22 C17 C2 C25 -57.0(7)
C18 C17 C2 C25 62.3(7)
C19 C24 C25 C23 -61.4(7)
C19 C24 C25 C2 59.9(8)
C1 C2 C25 C23 -67.4(7)
C3 C2 C25 C23 178.8(5)
C17 C2 C25 C23 56.7(7)
C1 C2 C25 C24 174.2(6)
C3 C2 C25 C24 60.5(7)
C17 C2 C25 C24 -61.6(7)
N2 C28 C29 C30 -178.8(6)
C33 C28 C29 C30 1.5(10)
C28 C29 C30 C31 -1.0(11)
C5 C10 C9 C8 -1.5(11)
C11 C10 C9 C8 173.6(6)
C7 C6 C14 C16 -53.5(9)
C5 C6 C14 C16 129.4(7)
C7 C6 C14 C15 69.5(9)
C5 C6 C14 C15 -107.7(8)
C18 C17 C22 C21 -60.2(7)
C2 C17 C22 C21 59.3(8)
C20 C21 C22 C17 61.1(7)
C23 C21 C22 C17 -58.4(7)
N1 C4 C3 C2 20.1(7)
C26 C4 C3 C2 139.5(6)
C27 C4 C3 C2 -96.7(7)
C1 C2 C3 C4 -21.3(7)
C17 C2 C3 C4 -142.6(6)
C25 C2 C3 C4 97.2(7)
C20 C21 C23 C25 -60.7(7)
C22 C21 C23 C25 58.7(7)
C24 C25 C23 C21 60.9(7)
C2 C25 C23 C21 -59.4(7)
C34 C39 C38 C37 -0.9(10)
N2 C39 C38 C37 178.7(7)
C10 C9 C8 C7 -1.3(11)
C6 C7 C8 C9 1.6(11)
C34 O1 C33 C32 165.6(6)
C34 O1 C33 C28 -17.1(9)
C29 C28 C33 C32 -0.9(10)
N2 C28 C33 C32 179.3(6)
C29 C28 C33 O1 -178.1(6)
N2 C28 C33 O1 2.2(10)
C39 C38 C37 C36 0.1(11)
C38 C39 C34 C35 0.6(10)
N2 C39 C34 C35 -179.0(7)
C38 C39 C34 O1 178.1(6)
N2 C39 C34 O1 -1.6(10)
C33 O1 C34 C35 -165.6(6)
C33 O1 C34 C39 16.9(9)
C23 C21 C20 C19 59.5(8)
C22 C21 C20 C19 -60.1(8)
C39 C34 C35 C36 0.5(11)
O1 C34 C35 C36 -177.1(7)
C29 C30 C31 C32 0.0(11)
C21 C20 C19 C18 60.0(8)
C21 C20 C19 C24 -60.5(8)
C17 C18 C19 C20 -60.0(8)
C17 C18 C19 C24 60.4(8)
C25 C24 C19 C20 62.4(8)
C25 C24 C19 C18 -58.4(8)
O1 C33 C32 C31 177.2(7)
C28 C33 C32 C31 -0.1(11)
C30 C31 C32 C33 0.6(11)
C38 C37 C36 C35 1.0(12)
C34 C35 C36 C37 -1.3(12)
